data_7010440
loop_
_publ_author_name
'Slawin, Alexandra M. Z.'
'Woollins, J. Derek'
'Zhang, Qingzhi'

_publ_section_title
;
 Novel chiral phosphine ligands and complexes from amino acid esters
;
_journal_issue 5
_journal_name_full 'Journal of the Chemical Society, Dalton Transactions'
_journal_page_first 621
_journal_paper_doi 10.1039/b009074n
_journal_year 2001
_chemical_compound_source -
_chemical_formula_analytical 'C16 H18 Au Cl N O2 P'
_chemical_formula_moiety 'C16 H18 Au Cl N O2 P'
_chemical_formula_structural 'C16 H18 Au Cl N O2 P'
_chemical_formula_sum 'C16 H18 Au Cl N O2 P'
_chemical_formula_weight 519.70
_chemical_melting_point ?
_space_group_IT_number 96
_symmetry_cell_setting tetragonal
_symmetry_space_group_name_Hall 'P 4nw 2abw'
_symmetry_space_group_name_H-M 'P 43 21 2'
_atom_sites_solution_hydrogens geom
_atom_sites_solution_primary direct
_atom_sites_solution_secondary difmap
_audit_creation_method SHELXL
_cell_angle_alpha 90.00
_cell_angle_beta 90.00
_cell_angle_gamma 90.00
_cell_formula_units_Z 8
_cell_length_a 11.43660(10)
_cell_length_b 11.43660(10)
_cell_length_c 27.55910(10)
_cell_measurement_reflns_used 59
_cell_measurement_temperature 293(2)
_cell_measurement_theta_max 166
_cell_measurement_theta_min 12
_cell_volume 3604.62(5)
_computing_cell_refinement SMART/SAINT
_computing_data_collection SMART
_computing_data_reduction SAINT
_computing_molecular_graphics SHELXTL
_computing_publication_material SHELXTL
_computing_structure_refinement 'SHELXL-93 (Sheldrick, 1993)'
_computing_structure_solution 'SHELXS-86 (Sheldrick, 1990)'
_diffrn_ambient_temperature 293(2)
_diffrn_measurement_device SMART
_diffrn_measurement_method CCD
_diffrn_radiation_monochromator graphite
_diffrn_radiation_source 'fine-focus sealed tube'
_diffrn_radiation_type MoK\a
_diffrn_radiation_wavelength 0.71073
_diffrn_reflns_av_R_equivalents 0.1386
_diffrn_reflns_av_sigmaI/netI 0.0814
_diffrn_reflns_limit_h_max 12
_diffrn_reflns_limit_h_min -12
_diffrn_reflns_limit_k_max 12
_diffrn_reflns_limit_k_min -12
_diffrn_reflns_limit_l_max 28
_diffrn_reflns_limit_l_min -30
_diffrn_reflns_number 15937
_diffrn_reflns_theta_max 23.57
_diffrn_reflns_theta_min 1.93
_diffrn_standards_decay_% -
_diffrn_standards_interval_count -
_diffrn_standards_interval_time -
_diffrn_standards_number -
_exptl_absorpt_coefficient_mu 8.404
_exptl_absorpt_correction_T_max 1.000000
_exptl_absorpt_correction_T_min 0.071178
_exptl_absorpt_correction_type SADABS
_exptl_crystal_colour colourless
_exptl_crystal_density_diffrn 1.915
_exptl_crystal_density_meas ?
_exptl_crystal_density_method -
_exptl_crystal_description prism
_exptl_crystal_F_000 1984
_exptl_crystal_size_max .3
_exptl_crystal_size_mid .2
_exptl_crystal_size_min .17
_refine_diff_density_max 0.670
_refine_diff_density_min -0.895
_refine_diff_density_rms 0.129
_refine_ls_abs_structure_details 'Flack H D (1983), Acta Cryst. A39, 876-881'
_refine_ls_abs_structure_Flack -0.018(12)
_refine_ls_extinction_coef 0.0072(3)
_refine_ls_extinction_expression Fc^*^=kFc[1+0.001xFc^2^\l^3^/sin(2\q)]^-1/4^
_refine_ls_extinction_method SHELXL
_refine_ls_goodness_of_fit_all 0.890
_refine_ls_goodness_of_fit_obs 0.919
_refine_ls_hydrogen_treatment riding
_refine_ls_matrix_type full
_refine_ls_number_parameters 204
_refine_ls_number_reflns 2602
_refine_ls_number_restraints 1
_refine_ls_restrained_S_all 0.995
_refine_ls_restrained_S_obs 0.918
_refine_ls_R_factor_all 0.0474
_refine_ls_R_factor_obs 0.0346
_refine_ls_shift/esd_max -0.005
_refine_ls_shift/esd_mean 0.000
_refine_ls_structure_factor_coef Fsqd
_refine_ls_weighting_details 'w=1/[\s^2^(Fo^2^)+(0.0129P)^2^+0.0000P] where P=(Fo^2^+2Fc^2^)/3'
_refine_ls_weighting_scheme calc
_refine_ls_wR_factor_all 0.0755
_refine_ls_wR_factor_obs 0.0655
_reflns_number_observed 2304
_reflns_number_total 2661
_reflns_observed_criterion >2sigma(I)
_cod_data_source_file b009074n.txt
_cod_data_source_block 6a
_cod_depositor_comments
;
The following automatic conversions were performed:
'_symmetry_cell_setting' value 'Tetragonal' changed to 'tetragonal'
according to '/home/adriana/struct/CIF-dictionaries/cif_core.dic'
dictionary named 'cif_core.dic' version 2.4.1 from 2010-06-29.

Automatic conversion script
Id: cif_fix_enum 1555 2011-01-17 13:19:09Z saulius 

The following automatic conversions were performed:

'_chemical_melting_point' value '-' was changed to '?' - the value is
undefined or not given.

Automatic conversion script
Id: cif_fix_values 1569 2011-02-09 13:29:24Z adriana 

The following automatic conversions were performed:

'_exptl_crystal_density_meas' value '-' was changed to '?' - the
value is perceived as not measured.

Automatic conversion script
Id: cif_fix_values 3008 2015-01-20 13:52:24Z robertas 

The following automatic conversions were performed:

'_refine_ls_weighting_scheme' value 'calc
w=1/[\s^2^(Fo^2^)+(0.0129P)^2^+0.0000P] where P=(Fo^2^+2Fc^2^)/3' was
changed to 'calc'. New tag '_refine_ls_weighting_details' was
created. The value of the new tag was set to
'w=1/[\s^2^(Fo^2^)+(0.0129P)^2^+0.0000P] where P=(Fo^2^+2Fc^2^)/3'.

Automatic conversion script
Id: cif_fix_values 3143 2015-03-26 13:38:13Z robertas 
;
_cod_original_cell_volume 3604.61(5)
_cod_original_sg_symbol_H-M P4(3)2(1)2
_cod_database_code 7010440

loop_
_symmetry_equiv_pos_as_xyz
'x, y, z'
'-x, -y, z+1/2'
'-y+1/2, x+1/2, z+3/4'
'y+1/2, -x+1/2, z+1/4'
'-x+1/2, y+1/2, -z+3/4'
'x+1/2, -y+1/2, -z+1/4'
'y, x, -z'
'-y, -x, -z+1/2'

loop_
_atom_site_aniso_label
_atom_site_aniso_U_11
_atom_site_aniso_U_22
_atom_site_aniso_U_33
_atom_site_aniso_U_23
_atom_site_aniso_U_13
_atom_site_aniso_U_12
Au1 0.0434(3) 0.0429(3) 0.0416(2) 0.0052(2) 0.0053(2) 0.0037(2)
Cl1 0.054(2) 0.055(2) 0.0484(13) 0.0123(11) 0.0087(11) -0.0027(11)
P1 0.0432(15) 0.0411(14) 0.0409(14) 0.0054(10) -0.0015(10) -0.0003(12)
N1 0.049(5) 0.049(5) 0.041(4) 0.009(4) -0.003(3) -0.003(4)
C1 0.074(9) 0.050(7) 0.052(6) 0.013(5) -0.002(6) -0.016(6)
C2 0.048(7) 0.083(9) 0.081(9) 0.030(7) -0.016(6) -0.016(6)
O2 0.098(8) 0.170(11) 0.112(8) 0.036(7) -0.016(6) 0.039(8)
O3 0.085(6) 0.104(7) 0.085(6) 0.008(5) 0.005(5) 0.026(5)
C3 0.091(11) 0.155(16) 0.116(11) -0.010(11) 0.029(9) 0.036(11)
C4 0.086(10) 0.123(13) 0.079(8) -0.014(8) -0.025(7) -0.033(9)
C5 0.038(5) 0.041(6) 0.059(6) -0.007(4) 0.002(5) -0.003(4)
C6 0.123(11) 0.034(7) 0.069(7) -0.003(5) 0.004(7) 0.001(7)
C7 0.118(11) 0.056(8) 0.110(11) 0.006(8) 0.000(10) 0.011(9)
C8 0.090(10) 0.054(8) 0.114(12) -0.018(8) 0.004(9) -0.003(8)
C9 0.073(8) 0.088(10) 0.078(7) -0.031(8) 0.009(7) 0.003(8)
C10 0.069(7) 0.067(8) 0.054(6) -0.004(5) 0.007(5) 0.009(6)
C11 0.056(6) 0.037(5) 0.035(5) 0.005(4) 0.004(5) 0.000(5)
C12 0.055(7) 0.052(7) 0.072(7) 0.009(6) 0.014(6) -0.009(5)
C13 0.055(8) 0.070(9) 0.082(8) -0.008(7) 0.026(7) 0.005(7)
C14 0.052(8) 0.106(11) 0.075(8) 0.033(8) 0.011(6) 0.002(8)
C15 0.042(8) 0.113(12) 0.083(8) -0.004(8) 0.006(6) -0.012(7)
C16 0.044(7) 0.080(8) 0.072(7) -0.019(6) -0.005(6) -0.003(6)

loop_
_atom_site_label
_atom_site_type_symbol
_atom_site_fract_x
_atom_site_fract_y
_atom_site_fract_z
_atom_site_U_iso_or_equiv
_atom_site_thermal_displace_type
_atom_site_occupancy
_atom_site_calc_flag
_atom_site_refinement_flags
_atom_site_disorder_group
Au1 Au 0.20764(3) -0.61567(3) 1.018441(12) 0.0426(2) Uani 1 d . .
Cl1 Cl 0.1709(2) -0.7607(2) 1.07443(8) 0.0524(6) Uani 1 d . .
P1 P 0.2397(2) -0.4740(2) 0.96444(8) 0.0417(6) Uani 1 d . .
N1 N 0.1539(7) -0.4862(7) 0.9161(3) 0.046(2) Uani 1 d D .
H1N H 0.1646(124) -0.4495(120) 0.8843(25) 0.144(59) Uiso 1 d D .
C1 C 0.0349(11) -0.5295(10) 0.9177(3) 0.059(3) Uani 1 d . .
H1A H 0.0300(11) -0.5936(10) 0.9412(3) 0.070 Uiso 1 calc R .
C2 C -0.0444(11) -0.4334(12) 0.9331(5) 0.070(3) Uani 1 d . .
O2 O -0.1074(10) -0.3756(12) 0.9092(4) 0.127(4) Uani 1 d . .
O3 O -0.0356(8) -0.4170(8) 0.9812(3) 0.091(3) Uani 1 d . .
C3 C -0.0905(13) -0.3170(15) 1.0017(5) 0.121(6) Uani 1 d . .
H3A H -0.0774(13) -0.3160(15) 1.0361(5) 0.181 Uiso 1 calc R .
H3B H -0.1730(13) -0.3200(15) 0.9954(5) 0.181 Uiso 1 calc R .
H3C H -0.0582(13) -0.2475(15) 0.9875(5) 0.181 Uiso 1 calc R .
C4 C -0.0020(12) -0.5739(13) 0.8682(4) 0.096(5) Uani 1 d . .
H4A H 0.0493(12) -0.6359(13) 0.8583(4) 0.144 Uiso 1 calc R .
H4B H 0.0021(12) -0.5112(13) 0.8451(4) 0.144 Uiso 1 calc R .
H4C H -0.0808(12) -0.6026(13) 0.8699(4) 0.144 Uiso 1 calc R .
C5 C 0.2265(8) -0.3300(8) 0.9901(3) 0.046(2) Uani 1 d . .
C6 C 0.2182(13) -0.2310(9) 0.9617(4) 0.075(4) Uani 1 d . .
H6A H 0.2206(13) -0.2387(9) 0.9281(4) 0.090 Uiso 1 calc R .
C7 C 0.2069(14) -0.1243(11) 0.9811(6) 0.095(4) Uani 1 d . .
H7A H 0.2032(14) -0.0594(11) 0.9609(6) 0.113 Uiso 1 calc R .
C8 C 0.2008(13) -0.1100(12) 1.0295(5) 0.086(4) Uani 1 d . .
H8A H 0.1901(13) -0.0358(12) 1.0425(5) 0.103 Uiso 1 calc R .
C9 C 0.2100(11) -0.2024(13) 1.0586(4) 0.080(3) Uani 1 d . .
H9A H 0.2083(11) -0.1918(13) 1.0921(4) 0.096 Uiso 1 calc R .
C10 C 0.2221(10) -0.3144(10) 1.0397(4) 0.063(3) Uani 1 d . .
H10A H 0.2271(10) -0.3784(10) 1.0604(4) 0.076 Uiso 1 calc R .
C11 C 0.3838(9) -0.4756(8) 0.9364(3) 0.043(2) Uani 1 d . .
C12 C 0.4074(9) -0.5582(10) 0.9024(4) 0.060(3) Uani 1 d . .
H12A H 0.3486(9) -0.6089(10) 0.8924(4) 0.072 Uiso 1 calc R .
C13 C 0.5184(10) -0.5679(11) 0.8823(4) 0.069(3) Uani 1 d . .
H13A H 0.5337(10) -0.6245(11) 0.8590(4) 0.083 Uiso 1 calc R .
C14 C 0.6025(11) -0.4959(13) 0.8967(4) 0.078(4) Uani 1 d . .
H14A H 0.6769(11) -0.5034(13) 0.8835(4) 0.093 Uiso 1 calc R .
C15 C 0.5822(10) -0.4099(13) 0.9309(4) 0.079(4) Uani 1 d . .
H15A H 0.6413(10) -0.3589(13) 0.9403(4) 0.095 Uiso 1 calc R .
C16 C 0.4726(9) -0.4020(11) 0.9505(4) 0.065(3) Uani 1 d . .
H16B H 0.4578(9) -0.3454(11) 0.9739(4) 0.078 Uiso 1 calc R .

loop_
_atom_type_symbol
_atom_type_description
_atom_type_scat_dispersion_real
_atom_type_scat_dispersion_imag
_atom_type_scat_source
C C 0.0033 0.0016 'International Tables Vol C Tables 4.2.6.8 and 6.1.1.4'
H H 0.0000 0.0000 'International Tables Vol C Tables 4.2.6.8 and 6.1.1.4'
N N 0.0061 0.0033 'International Tables Vol C Tables 4.2.6.8 and 6.1.1.4'
O O 0.0106 0.0060 'International Tables Vol C Tables 4.2.6.8 and 6.1.1.4'
P P 0.1023 0.0942 'International Tables Vol C Tables 4.2.6.8 and 6.1.1.4'
Cl Cl 0.1484 0.1585 'International Tables Vol C Tables 4.2.6.8 and 6.1.1.4'
Au Au -2.0133 8.8022 'International Tables Vol C Tables 4.2.6.8 and 6.1.1.4'

loop_
_geom_angle_atom_site_label_1
_geom_angle_atom_site_label_2
_geom_angle_atom_site_label_3
_geom_angle
_geom_angle_site_symmetry_1
_geom_angle_site_symmetry_3
_geom_angle_publ_flag
P1 Au1 Cl1 178.90(9) . . ?
P1 Au1 Au1 98.68(6) . 7_647 ?
Cl1 Au1 Au1 82.32(6) . 7_647 ?
N1 P1 C5 110.0(4) . . ?
N1 P1 C11 101.1(4) . . ?
C5 P1 C11 104.6(4) . . ?
N1 P1 Au1 112.2(3) . . ?
C5 P1 Au1 112.9(3) . . ?
C11 P1 Au1 115.1(3) . . ?
C1 N1 P1 124.0(6) . . ?
N1 C1 C2 109.2(8) . . ?
N1 C1 C4 110.4(9) . . ?
C2 C1 C4 109.6(11) . . ?
O2 C2 O3 121.2(14) . . ?
O2 C2 C1 128.9(13) . . ?
O3 C2 C1 109.9(10) . . ?
C2 O3 C3 118.2(11) . . ?
C6 C5 C10 116.9(9) . . ?
C6 C5 P1 122.4(7) . . ?
C10 C5 P1 120.7(8) . . ?
C7 C6 C5 122.0(11) . . ?
C6 C7 C8 120.7(12) . . ?
C9 C8 C7 119.8(12) . . ?
C8 C9 C10 120.9(11) . . ?
C5 C10 C9 119.6(11) . . ?
C12 C11 C16 118.2(10) . . ?
C12 C11 P1 118.7(8) . . ?
C16 C11 P1 122.9(7) . . ?
C11 C12 C13 120.8(11) . . ?
C14 C13 C12 119.6(11) . . ?
C13 C14 C15 121.6(12) . . ?
C16 C15 C14 118.0(12) . . ?
C15 C16 C11 121.7(11) . . ?

loop_
_geom_bond_atom_site_label_1
_geom_bond_atom_site_label_2
_geom_bond_distance
_geom_bond_site_symmetry_2
_geom_bond_publ_flag
Au1 P1 2.230(2) . ?
Au1 Cl1 2.304(2) . ?
Au1 Au1 3.0332(7) 7_647 ?
P1 N1 1.660(8) . ?
P1 C5 1.798(9) . ?
P1 C11 1.820(10) . ?
N1 C1 1.450(13) . ?
C1 C2 1.49(2) . ?
C1 C4 1.514(13) . ?
C2 O2 1.179(14) . ?
C2 O3 1.342(13) . ?
O3 C3 1.42(2) . ?
C5 C6 1.378(13) . ?
C5 C10 1.382(12) . ?
C6 C7 1.34(2) . ?
C7 C8 1.35(2) . ?
C8 C9 1.33(2) . ?
C9 C10 1.39(2) . ?
C11 C12 1.357(14) . ?
C11 C16 1.375(14) . ?
C12 C13 1.389(14) . ?
C13 C14 1.33(2) . ?
C14 C15 1.38(2) . ?
C15 C16 1.367(15) . ?

loop_
_geom_torsion_atom_site_label_1
_geom_torsion_atom_site_label_2
_geom_torsion_atom_site_label_3
_geom_torsion_atom_site_label_4
_geom_torsion
_geom_torsion_site_symmetry_1
_geom_torsion_site_symmetry_2
_geom_torsion_site_symmetry_3
_geom_torsion_site_symmetry_4
_geom_torsion_publ_flag
Cl1 Au1 P1 N1 -63.3(47) . . . . ?
Au1 Au1 P1 N1 90.8(3) 7_647 . . . ?
Cl1 Au1 P1 C5 61.8(47) . . . . ?
Au1 Au1 P1 C5 -144.2(3) 7_647 . . . ?
Cl1 Au1 P1 C11 -178.2(1000) . . . . ?
Au1 Au1 P1 C11 -24.2(3) 7_647 . . . ?
C5 P1 N1 C1 -92.3(9) . . . . ?
C11 P1 N1 C1 157.5(8) . . . . ?
Au1 P1 N1 C1 34.3(9) . . . . ?
P1 N1 C1 C2 81.6(10) . . . . ?
P1 N1 C1 C4 -157.9(9) . . . . ?
N1 C1 C2 O2 102.5(14) . . . . ?
C4 C1 C2 O2 -18.6(17) . . . . ?
N1 C1 C2 O3 -76.9(11) . . . . ?
C4 C1 C2 O3 162.0(10) . . . . ?
O2 C2 O3 C3 -9.2(17) . . . . ?
C1 C2 O3 C3 170.2(11) . . . . ?
N1 P1 C5 C6 -39.8(10) . . . . ?
C11 P1 C5 C6 68.1(10) . . . . ?
Au1 P1 C5 C6 -166.0(9) . . . . ?
N1 P1 C5 C10 139.0(8) . . . . ?
C11 P1 C5 C10 -113.2(8) . . . . ?
Au1 P1 C5 C10 12.8(9) . . . . ?
C10 C5 C6 C7 0.3(19) . . . . ?
P1 C5 C6 C7 179.1(12) . . . . ?
C5 C6 C7 C8 -1.4(25) . . . . ?
C6 C7 C8 C9 2.3(26) . . . . ?
C7 C8 C9 C10 -2.1(23) . . . . ?
C6 C5 C10 C9 -0.2(16) . . . . ?
P1 C5 C10 C9 -178.9(8) . . . . ?
C8 C9 C10 C5 1.1(19) . . . . ?
N1 P1 C11 C12 -47.0(8) . . . . ?
C5 P1 C11 C12 -161.3(8) . . . . ?
Au1 P1 C11 C12 74.2(8) . . . . ?
N1 P1 C11 C16 137.7(9) . . . . ?
C5 P1 C11 C16 23.4(9) . . . . ?
Au1 P1 C11 C16 -101.2(8) . . . . ?
C16 C11 C12 C13 -0.1(15) . . . . ?
P1 C11 C12 C13 -175.7(8) . . . . ?
C11 C12 C13 C14 0.3(17) . . . . ?
C12 C13 C14 C15 -0.9(20) . . . . ?
C13 C14 C15 C16 1.2(20) . . . . ?
C14 C15 C16 C11 -1.0(19) . . . . ?
C12 C11 C16 C15 0.5(16) . . . . ?
P1 C11 C16 C15 175.8(10) . . . . ?
